data_7053866
loop_
_publ_author_name
'Sarkar, Amrita'
'Bhattacharyya, Sudipta'
'Dey, Suman Kr'
'Karmakar, Subhendu'
'Mukherjee, Arindam'

_publ_section_title
;
 Structure and properties of metal complexes of a pyridine based
 oxazolidinone synthesized by atmospheric CO2 fixation
;
_journal_issue 2
_journal_name_full 'New Journal of Chemistry'
_journal_page_first 817
_journal_paper_doi 10.1039/c3nj00990d
_journal_volume 38
_journal_year 2014
_chemical_formula_moiety '(C11 H16 Cl2 N2 O3 Pt S).0.5(H2O)'
_chemical_formula_sum 'C11 H17 Cl2 N2 O3.5 Pt S'
_chemical_formula_weight 531.32
_chemical_name_systematic
; 
 ? 
;
_space_group_IT_number 2
_symmetry_cell_setting triclinic
_symmetry_space_group_name_Hall '-P 1'
_symmetry_space_group_name_H-M 'P -1'
_atom_sites_solution_hydrogens geom
_atom_sites_solution_primary direct
_atom_sites_solution_secondary difmap
_audit_creation_method SHELXL-97
_cell_angle_alpha 97.093(4)
_cell_angle_beta 94.263(4)
_cell_angle_gamma 96.436(4)
_cell_formula_units_Z 4
_cell_length_a 8.1277(17)
_cell_length_b 13.281(3)
_cell_length_c 14.755(3)
_cell_measurement_reflns_used 9925
_cell_measurement_temperature 100(2)
_cell_measurement_theta_max 26.36
_cell_measurement_theta_min 2.22
_cell_volume 1564.3(6)
_computing_cell_refinement 'Bruker SMART'
_computing_data_collection 'Bruker SMART'
_computing_data_reduction 'Bruker SAINT'
_computing_molecular_graphics 'Bruker SHELXTL'
_computing_publication_material 'Bruker SHELXTL'
_computing_structure_refinement 'SHELXL-97 (Sheldrick, 1997)'
_computing_structure_solution 'SHELXS-97 (Sheldrick, 1990)'
_diffrn_ambient_temperature 100(2)
_diffrn_measured_fraction_theta_full 0.994
_diffrn_measured_fraction_theta_max 0.994
_diffrn_measurement_device_type 'CCD area detector'
_diffrn_measurement_method 'phi and omega scans'
_diffrn_radiation_monochromator graphite
_diffrn_radiation_source 'fine-focus sealed tube'
_diffrn_radiation_type MoK\a
_diffrn_radiation_wavelength 0.71073
_diffrn_reflns_av_R_equivalents 0.0365
_diffrn_reflns_av_sigmaI/netI 0.0300
_diffrn_reflns_limit_h_max 10
_diffrn_reflns_limit_h_min -6
_diffrn_reflns_limit_k_max 16
_diffrn_reflns_limit_k_min -16
_diffrn_reflns_limit_l_max 18
_diffrn_reflns_limit_l_min -18
_diffrn_reflns_number 23983
_diffrn_reflns_theta_full 26.40
_diffrn_reflns_theta_max 26.40
_diffrn_reflns_theta_min 1.56
_exptl_absorpt_coefficient_mu 9.455
_exptl_absorpt_correction_T_max 0.225
_exptl_absorpt_correction_T_min 0.024
_exptl_absorpt_correction_type multi-scan
_exptl_absorpt_process_details 'SADABS; BRUKER; 2008'
_exptl_crystal_colour yellow
_exptl_crystal_density_diffrn 2.256
_exptl_crystal_density_method 'not measured'
_exptl_crystal_description Needle
_exptl_crystal_F_000 1012.00
_exptl_crystal_size_max 0.68
_exptl_crystal_size_mid 0.34
_exptl_crystal_size_min 0.15
_refine_diff_density_max 1.370
_refine_diff_density_min -1.376
_refine_diff_density_rms 0.135
_refine_ls_extinction_coef 0.00056(8)
_refine_ls_extinction_expression Fc^*^=kFc[1+0.001xFc^2^\l^3^/sin(2\q)]^-1/4^
_refine_ls_extinction_method SHELXL
_refine_ls_goodness_of_fit_ref 1.047
_refine_ls_hydrogen_treatment constr
_refine_ls_matrix_type full
_refine_ls_number_parameters 375
_refine_ls_number_reflns 6388
_refine_ls_number_restraints 0
_refine_ls_restrained_S_all 1.047
_refine_ls_R_factor_all 0.0211
_refine_ls_R_factor_gt 0.0192
_refine_ls_shift/su_max 0.003
_refine_ls_shift/su_mean 0.000
_refine_ls_structure_factor_coef Fsqd
_refine_ls_weighting_details 'calc w=1/[\s^2^(Fo^2^)+(0.0208P)^2^+2.8944P] where P=(Fo^2^+2Fc^2^)/3'
_refine_ls_weighting_scheme calc
_refine_ls_wR_factor_gt 0.0495
_refine_ls_wR_factor_ref 0.0507
_reflns_number_gt 6022
_reflns_number_total 6388
_reflns_threshold_expression >2sigma(I)
_cod_data_source_file c3nj00990d.txt
_cod_data_source_block trpp-1
_cod_depositor_comments
;
The following automatic conversions were performed:

'_symmetry_cell_setting' value 'Triclinic' changed to 'triclinic'
according to
/usr/data/users/saulius/automatic-downloads/current/RSC/lib/dictionaries/cif_core.dic
dictionary named 'cif_core.dic' version 2.4.2 from 2011-04-26.

Automatic conversion script
Id: cif_fix_values 2281 2013-09-26 08:29:07Z andrius 
;
_cod_original_sg_symbol_H-M P-1
_cod_original_formula_sum 'C11 H17 Cl2 N2 O3.50 Pt S'
_cod_database_code 7053866
_check_cif_alert_explanations
;
PLAT306_ALERT_2_B Isolated Oxygen Atom (H-atoms Missing ?) .......
Comment: O1S is a solvent water molecule in the lattice for which the H atoms
could not be located.

PLAT041_ALERT_1_C Calc. and Reported SumFormula Strings Differ Please Check
Comment: O1S is a solvent water molecule in the lattice for which the H atoms
could not be located. Due to the fact the calculated and reported Sum formula 
string differ.Also the asymmetric unit having two independent molecules of the
Pt complex and one water molecule.We reported the Z value as 4,not 2, with the
formula reported as(C11H16Cl2N2O3PtS).0.5(H2O).
;

loop_
_symmetry_equiv_pos_as_xyz
'x, y, z'
'-x, -y, -z'

loop_
_atom_site_label
_atom_site_type_symbol
_atom_site_fract_x
_atom_site_fract_y
_atom_site_fract_z
_atom_site_U_iso_or_equiv
_atom_site_adp_type
_atom_site_occupancy
_atom_site_symmetry_multiplicity
_atom_site_calc_flag
_atom_site_refinement_flags
Pt1 Pt 0.885653(14) 0.330667(9) 0.551072(7) 0.00992(5) Uani 1 1 d .
Pt2 Pt 0.387836(14) 0.813870(9) 0.980547(7) 0.00955(5) Uani 1 1 d .
N1 N 0.6923(3) 0.3418(2) 0.45609(18) 0.0123(5) Uani 1 1 d .
N2 N 0.5244(4) 0.0711(2) 0.3846(2) 0.0203(6) Uani 1 1 d .
O3 O 0.3164(3) -0.05241(19) 0.34886(17) 0.0209(5) Uani 1 1 d .
N4 N 0.1353(4) 0.6286(2) 0.83279(18) 0.0151(6) Uani 1 1 d .
O6 O 0.1221(4) 0.49211(19) 0.90553(16) 0.0253(6) Uani 1 1 d .
N3 N 0.2150(3) 0.8659(2) 0.89546(17) 0.0120(5) Uani 1 1 d .
Cl1 Cl 0.69903(10) 0.33235(7) 0.66110(5) 0.01768(17) Uani 1 1 d .
Cl2 Cl 1.06226(11) 0.34429(7) 0.43753(5) 0.02184(18) Uani 1 1 d .
Cl3 Cl 0.17428(10) 0.76815(7) 1.06714(5) 0.01717(17) Uani 1 1 d .
Cl4 Cl 0.58929(10) 0.86966(7) 0.88904(5) 0.01906(17) Uani 1 1 d .
S2 S 0.57250(10) 0.75532(6) 1.07256(5) 0.01272(16) Uani 1 1 d .
S1 S 1.08940(10) 0.31441(6) 0.65491(5) 0.01298(16) Uani 1 1 d .
O2 O 0.3059(4) 0.0605(2) 0.4738(2) 0.0361(7) Uani 1 1 d .
O1 O 1.1574(3) 0.4069(2) 0.71713(16) 0.0228(5) Uani 1 1 d .
O1S O 0.0406(10) 0.9817(7) 0.5590(5) 0.157(3) Uani 1 1 d .
O4 O 0.6563(3) 0.82847(19) 1.14962(16) 0.0209(5) Uani 1 1 d .
O5 O 0.3749(4) 0.5749(2) 0.89408(18) 0.0293(6) Uani 1 1 d .
C1 C 0.6693(5) 0.4353(3) 0.4340(2) 0.0204(7) Uani 1 1 d .
H1 H 0.7420 0.4916 0.4616 0.024 Uiso 1 1 calc R
C2 C 0.5424(5) 0.4498(3) 0.3722(3) 0.0250(8) Uani 1 1 d .
H2 H 0.5289 0.5149 0.3581 0.030 Uiso 1 1 calc R
C3 C 0.4355(4) 0.3661(3) 0.3313(2) 0.0219(8) Uani 1 1 d .
H3 H 0.3478 0.3742 0.2897 0.026 Uiso 1 1 calc R
C4 C 0.4590(4) 0.2700(3) 0.3526(2) 0.0194(7) Uani 1 1 d .
H4 H 0.3874 0.2130 0.3252 0.023 Uiso 1 1 calc R
C5 C 0.5895(4) 0.2588(2) 0.4148(2) 0.0134(6) Uani 1 1 d .
C6 C 0.6244(5) 0.1563(3) 0.4413(2) 0.0222(8) Uani 1 1 d .
H6A H 0.7410 0.1494 0.4363 0.027 Uiso 1 1 calc R
H6B H 0.6028 0.1540 0.5049 0.027 Uiso 1 1 calc R
C7 C 0.5825(4) 0.0091(3) 0.3081(2) 0.0197(7) Uani 1 1 d .
H7A H 0.6787 -0.0227 0.3273 0.024 Uiso 1 1 calc R
H7B H 0.6096 0.0491 0.2593 0.024 Uiso 1 1 calc R
C8 C 0.4312(5) -0.0697(3) 0.2789(2) 0.0196(7) Uani 1 1 d .
H8A H 0.3810 -0.0605 0.2192 0.024 Uiso 1 1 calc R
H8B H 0.4621 -0.1384 0.2758 0.024 Uiso 1 1 calc R
C9 C 0.3782(5) 0.0297(3) 0.4086(2) 0.0207(7) Uani 1 1 d .
C10 C 1.0224(5) 0.2160(3) 0.7191(3) 0.0248(8) Uani 1 1 d .
H10A H 1.1129 0.2047 0.7607 0.037 Uiso 1 1 calc R
H10B H 0.9856 0.1542 0.6782 0.037 Uiso 1 1 calc R
H10C H 0.9322 0.2355 0.7531 0.037 Uiso 1 1 calc R
C11 C 1.2573(4) 0.2619(3) 0.6051(3) 0.0234(8) Uani 1 1 d .
H11A H 1.3106 0.3095 0.5692 0.035 Uiso 1 1 calc R
H11B H 1.2165 0.1993 0.5663 0.035 Uiso 1 1 calc R
H11C H 1.3359 0.2485 0.6526 0.035 Uiso 1 1 calc R
C12 C 0.1648(4) 0.9569(2) 0.9216(2) 0.0152(7) Uani 1 1 d .
H12 H 0.2110 0.9942 0.9769 0.018 Uiso 1 1 calc R
C13 C 0.0468(4) 0.9974(3) 0.8693(2) 0.0184(7) Uani 1 1 d .
H13 H 0.0131 1.0604 0.8892 0.022 Uiso 1 1 calc R
C14 C -0.0199(5) 0.9420(3) 0.7866(2) 0.0200(7) Uani 1 1 d .
H14 H -0.0994 0.9674 0.7500 0.024 Uiso 1 1 calc R
C15 C 0.0329(4) 0.8483(3) 0.7590(2) 0.0174(7) Uani 1 1 d .
H15 H -0.0106 0.8106 0.7033 0.021 Uiso 1 1 calc R
C16 C 0.1508(4) 0.8107(2) 0.8143(2) 0.0126(6) Uani 1 1 d .
C17 C 0.2096(4) 0.7085(2) 0.7857(2) 0.0152(7) Uani 1 1 d .
H17A H 0.1831 0.6896 0.7202 0.018 Uiso 1 1 calc R
H17B H 0.3295 0.7148 0.7979 0.018 Uiso 1 1 calc R
C18 C -0.0374(4) 0.5854(3) 0.8128(2) 0.0177(7) Uani 1 1 d .
H18A H -0.0620 0.5581 0.7485 0.021 Uiso 1 1 calc R
H18B H -0.1118 0.6355 0.8293 0.021 Uiso 1 1 calc R
C19 C -0.0490(5) 0.5001(3) 0.8742(2) 0.0238(8) Uani 1 1 d .
H19A H -0.1127 0.5177 0.9256 0.029 Uiso 1 1 calc R
H19B H -0.1013 0.4361 0.8397 0.029 Uiso 1 1 calc R
C20 C 0.2256(5) 0.5676(3) 0.8774(2) 0.0193(7) Uani 1 1 d .
C21 C 0.7252(4) 0.7021(3) 1.0085(2) 0.0207(7) Uani 1 1 d .
H21A H 0.7930 0.7557 0.9857 0.031 Uiso 1 1 calc R
H21B H 0.6717 0.6544 0.9579 0.031 Uiso 1 1 calc R
H21C H 0.7937 0.6675 1.0471 0.031 Uiso 1 1 calc R
C22 C 0.4863(5) 0.6448(3) 1.1172(2) 0.0192(7) Uani 1 1 d .
H22A H 0.5725 0.6175 1.1511 0.029 Uiso 1 1 calc R
H22B H 0.4367 0.5943 1.0676 0.029 Uiso 1 1 calc R
H22C H 0.4030 0.6628 1.1571 0.029 Uiso 1 1 calc R

loop_
_atom_site_aniso_label
_atom_site_aniso_U_11
_atom_site_aniso_U_22
_atom_site_aniso_U_33
_atom_site_aniso_U_23
_atom_site_aniso_U_13
_atom_site_aniso_U_12
Pt1 0.00922(8) 0.01021(7) 0.00939(7) -0.00074(4) -0.00055(5) 0.00035(5)
Pt2 0.00935(8) 0.00986(7) 0.00901(7) -0.00011(4) -0.00042(5) 0.00158(5)
N1 0.0118(14) 0.0126(14) 0.0124(12) 0.0018(10) 0.0003(10) 0.0006(11)
N2 0.0212(16) 0.0130(14) 0.0234(15) -0.0044(12) 0.0002(12) -0.0034(12)
O3 0.0155(13) 0.0177(13) 0.0260(13) -0.0059(10) 0.0039(10) -0.0043(10)
N4 0.0172(15) 0.0126(14) 0.0146(13) -0.0008(10) -0.0025(11) 0.0029(11)
O6 0.0432(17) 0.0186(13) 0.0160(12) 0.0048(10) 0.0010(11) 0.0098(12)
N3 0.0146(14) 0.0102(13) 0.0114(12) 0.0025(10) 0.0009(10) 0.0013(11)
Cl1 0.0132(4) 0.0259(4) 0.0158(4) 0.0055(3) 0.0042(3) 0.0056(3)
Cl2 0.0161(4) 0.0349(5) 0.0121(4) -0.0028(3) 0.0026(3) -0.0018(4)
Cl3 0.0129(4) 0.0224(4) 0.0184(4) 0.0071(3) 0.0044(3) 0.0049(3)
Cl4 0.0142(4) 0.0271(4) 0.0153(4) 0.0050(3) 0.0012(3) -0.0023(3)
S2 0.0116(4) 0.0142(4) 0.0122(3) -0.0001(3) -0.0008(3) 0.0039(3)
S1 0.0106(4) 0.0148(4) 0.0121(3) -0.0025(3) -0.0016(3) 0.0017(3)
O2 0.0383(18) 0.0249(15) 0.0410(17) -0.0143(13) 0.0196(14) -0.0035(13)
O1 0.0217(14) 0.0219(13) 0.0202(12) -0.0093(10) -0.0063(10) 0.0014(11)
O1S 0.130(6) 0.214(9) 0.147(6) 0.080(6) 0.027(5) 0.039(6)
O4 0.0199(13) 0.0203(13) 0.0197(12) -0.0036(10) -0.0103(10) 0.0055(11)
O5 0.0310(17) 0.0236(14) 0.0303(14) -0.0058(11) -0.0155(12) 0.0128(12)
C1 0.0225(19) 0.0137(17) 0.0239(17) 0.0013(13) -0.0015(14) 0.0012(14)
C2 0.029(2) 0.0198(19) 0.0273(19) 0.0059(15) -0.0018(16) 0.0067(16)
C3 0.0141(18) 0.031(2) 0.0222(17) 0.0069(15) -0.0009(14) 0.0060(15)
C4 0.0127(17) 0.0243(19) 0.0188(16) -0.0005(14) -0.0018(13) -0.0025(14)
C5 0.0134(16) 0.0146(16) 0.0113(14) -0.0001(12) 0.0025(12) -0.0011(13)
C6 0.024(2) 0.0143(17) 0.0246(18) 0.0009(14) -0.0076(15) -0.0029(15)
C7 0.0178(18) 0.0206(18) 0.0204(16) 0.0024(14) 0.0026(14) 0.0016(15)
C8 0.0235(19) 0.0167(17) 0.0173(16) -0.0027(13) 0.0038(14) 0.0008(14)
C9 0.0208(19) 0.0128(17) 0.0275(18) -0.0004(14) 0.0015(15) 0.0014(14)
C10 0.0197(19) 0.030(2) 0.0262(18) 0.0139(16) -0.0053(15) 0.0021(16)
C11 0.0115(18) 0.029(2) 0.0284(19) -0.0049(15) -0.0004(14) 0.0067(15)
C12 0.0164(17) 0.0123(16) 0.0164(15) 0.0004(12) 0.0015(13) 0.0011(13)
C13 0.0185(18) 0.0141(17) 0.0237(17) 0.0041(13) 0.0042(14) 0.0041(14)
C14 0.0176(18) 0.0185(18) 0.0241(17) 0.0061(14) -0.0040(14) 0.0030(14)
C15 0.0170(18) 0.0162(17) 0.0178(16) 0.0032(13) -0.0046(13) -0.0002(14)
C16 0.0125(16) 0.0129(16) 0.0123(14) 0.0031(12) 0.0009(12) 0.0002(13)
C17 0.0163(17) 0.0142(16) 0.0135(15) -0.0025(12) -0.0016(12) 0.0019(13)
C18 0.0166(17) 0.0188(17) 0.0182(16) 0.0031(13) 0.0017(13) 0.0034(14)
C19 0.032(2) 0.0204(19) 0.0202(17) 0.0051(14) 0.0081(15) 0.0024(16)
C20 0.031(2) 0.0123(16) 0.0121(15) -0.0068(12) -0.0073(14) 0.0079(15)
C21 0.0152(18) 0.027(2) 0.0221(17) 0.0039(14) 0.0046(14) 0.0105(15)
C22 0.0227(19) 0.0187(18) 0.0181(16) 0.0059(13) 0.0012(14) 0.0067(15)

loop_
_atom_type_symbol
_atom_type_description
_atom_type_scat_dispersion_real
_atom_type_scat_dispersion_imag
_atom_type_scat_source
C C 0.0033 0.0016 'International Tables Vol C Tables 4.2.6.8 and 6.1.1.4'
H H 0.0000 0.0000 'International Tables Vol C Tables 4.2.6.8 and 6.1.1.4'
N N 0.0061 0.0033 'International Tables Vol C Tables 4.2.6.8 and 6.1.1.4'
O O 0.0106 0.0060 'International Tables Vol C Tables 4.2.6.8 and 6.1.1.4'
S S 0.1246 0.1234 'International Tables Vol C Tables 4.2.6.8 and 6.1.1.4'
Cl Cl 0.1484 0.1585 'International Tables Vol C Tables 4.2.6.8 and 6.1.1.4'
Pt Pt -1.7033 8.3905 'International Tables Vol C Tables 4.2.6.8 and 6.1.1.4'

loop_
_geom_angle_atom_site_label_1
_geom_angle_atom_site_label_2
_geom_angle_atom_site_label_3
_geom_angle
N1 Pt1 S1 178.16(8)
N1 Pt1 Cl2 88.27(8)
S1 Pt1 Cl2 92.97(3)
N1 Pt1 Cl1 88.22(8)
S1 Pt1 Cl1 90.66(3)
Cl2 Pt1 Cl1 174.09(3)
N3 Pt2 S2 179.13(8)
N3 Pt2 Cl3 87.30(8)
S2 Pt2 Cl3 92.14(3)
N3 Pt2 Cl4 88.33(8)
S2 Pt2 Cl4 92.26(3)
Cl3 Pt2 Cl4 175.23(3)
C1 N1 C5 119.4(3)
C1 N1 Pt1 118.3(2)
C5 N1 Pt1 122.2(2)
C9 N2 C6 122.0(3)
C9 N2 C7 112.3(3)
C6 N2 C7 124.6(3)
C9 O3 C8 109.6(3)
C20 N4 C17 122.8(3)
C20 N4 C18 112.2(3)
C17 N4 C18 122.3(3)
C20 O6 C19 110.0(3)
C12 N3 C16 119.8(3)
C12 N3 Pt2 118.3(2)
C16 N3 Pt2 121.8(2)
O4 S2 C21 108.84(17)
O4 S2 C22 108.13(16)
C21 S2 C22 99.72(17)
O4 S2 Pt2 116.51(10)
C21 S2 Pt2 110.30(12)
C22 S2 Pt2 112.00(12)
O1 S1 C11 107.84(17)
O1 S1 C10 109.82(17)
C11 S1 C10 99.83(19)
O1 S1 Pt1 116.64(11)
C11 S1 Pt1 112.38(13)
C10 S1 Pt1 109.02(13)
N1 C1 C2 122.2(3)
N1 C1 H1 118.9
C2 C1 H1 118.9
C1 C2 C3 118.6(3)
C1 C2 H2 120.7
C3 C2 H2 120.7
C2 C3 C4 119.7(3)
C2 C3 H3 120.2
C4 C3 H3 120.2
C3 C4 C5 119.7(3)
C3 C4 H4 120.2
C5 C4 H4 120.2
N1 C5 C4 120.3(3)
N1 C5 C6 116.7(3)
C4 C5 C6 123.0(3)
N2 C6 C5 112.8(3)
N2 C6 H6A 109.0
C5 C6 H6A 109.0
N2 C6 H6B 109.0
C5 C6 H6B 109.0
H6A C6 H6B 107.8
N2 C7 C8 101.3(3)
N2 C7 H7A 111.5
C8 C7 H7A 111.5
N2 C7 H7B 111.5
C8 C7 H7B 111.5
H7A C7 H7B 109.3
O3 C8 C7 105.5(3)
O3 C8 H8A 110.6
C7 C8 H8A 110.6
O3 C8 H8B 110.6
C7 C8 H8B 110.6
H8A C8 H8B 108.8
O2 C9 O3 122.6(3)
O2 C9 N2 126.9(3)
O3 C9 N2 110.5(3)
S1 C10 H10A 109.5
S1 C10 H10B 109.5
H10A C10 H10B 109.5
S1 C10 H10C 109.5
H10A C10 H10C 109.5
H10B C10 H10C 109.5
S1 C11 H11A 109.5
S1 C11 H11B 109.5
H11A C11 H11B 109.5
S1 C11 H11C 109.5
H11A C11 H11C 109.5
H11B C11 H11C 109.5
N3 C12 C13 122.3(3)
N3 C12 H12 118.8
C13 C12 H12 118.8
C14 C13 C12 118.5(3)
C14 C13 H13 120.7
C12 C13 H13 120.7
C13 C14 C15 119.3(3)
C13 C14 H14 120.4
C15 C14 H14 120.4
C14 C15 C16 120.0(3)
C14 C15 H15 120.0
C16 C15 H15 120.0
N3 C16 C15 120.1(3)
N3 C16 C17 119.1(3)
C15 C16 C17 120.9(3)
N4 C17 C16 112.7(3)
N4 C17 H17A 109.0
C16 C17 H17A 109.0
N4 C17 H17B 109.0
C16 C17 H17B 109.0
H17A C17 H17B 107.8
N4 C18 C19 101.6(3)
N4 C18 H18A 111.5
C19 C18 H18A 111.5
N4 C18 H18B 111.5
C19 C18 H18B 111.5
H18A C18 H18B 109.3
O6 C19 C18 104.8(3)
O6 C19 H19A 110.8
C18 C19 H19A 110.8
O6 C19 H19B 110.8
C18 C19 H19B 110.8
H19A C19 H19B 108.9
O5 C20 N4 128.6(4)
O5 C20 O6 121.8(3)
N4 C20 O6 109.6(3)
S2 C21 H21A 109.5
S2 C21 H21B 109.5
H21A C21 H21B 109.5
S2 C21 H21C 109.5
H21A C21 H21C 109.5
H21B C21 H21C 109.5
S2 C22 H22A 109.5
S2 C22 H22B 109.5
H22A C22 H22B 109.5
S2 C22 H22C 109.5
H22A C22 H22C 109.5
H22B C22 H22C 109.5

loop_
_geom_bond_atom_site_label_1
_geom_bond_atom_site_label_2
_geom_bond_distance
Pt1 N1 2.057(3)
Pt1 S1 2.2183(9)
Pt1 Cl2 2.2965(9)
Pt1 Cl1 2.3025(8)
Pt2 N3 2.049(3)
Pt2 S2 2.2182(8)
Pt2 Cl3 2.3019(9)
Pt2 Cl4 2.3145(9)
N1 C1 1.351(4)
N1 C5 1.355(4)
N2 C9 1.343(5)
N2 C6 1.450(4)
N2 C7 1.453(4)
O3 C9 1.339(4)
O3 C8 1.457(4)
N4 C20 1.349(4)
N4 C17 1.441(4)
N4 C18 1.450(5)
O6 C20 1.360(5)
O6 C19 1.452(5)
N3 C12 1.339(4)
N3 C16 1.360(4)
S2 O4 1.471(2)
S2 C21 1.772(3)
S2 C22 1.777(4)
S1 O1 1.466(2)
S1 C11 1.767(4)
S1 C10 1.768(4)
O2 C9 1.216(4)
O5 C20 1.211(5)
C1 C2 1.372(5)
C1 H1 0.9300
C2 C3 1.377(5)
C2 H2 0.9300
C3 C4 1.382(5)
C3 H3 0.9300
C4 C5 1.383(5)
C4 H4 0.9300
C5 C6 1.513(5)
C6 H6A 0.9700
C6 H6B 0.9700
C7 C8 1.522(5)
C7 H7A 0.9700
C7 H7B 0.9700
C8 H8A 0.9700
C8 H8B 0.9700
C10 H10A 0.9600
C10 H10B 0.9600
C10 H10C 0.9600
C11 H11A 0.9600
C11 H11B 0.9600
C11 H11C 0.9600
C12 C13 1.383(5)
C12 H12 0.9300
C13 C14 1.383(5)
C13 H13 0.9300
C14 C15 1.386(5)
C14 H14 0.9300
C15 C16 1.387(5)
C15 H15 0.9300
C16 C17 1.511(4)
C17 H17A 0.9700
C17 H17B 0.9700
C18 C19 1.535(5)
C18 H18A 0.9700
C18 H18B 0.9700
C19 H19A 0.9700
C19 H19B 0.9700
C21 H21A 0.9600
C21 H21B 0.9600
C21 H21C 0.9600
C22 H22A 0.9600
C22 H22B 0.9600
C22 H22C 0.9600
